data_7135372
loop_
_publ_author_name
'Goraya, Armaan'
'McCahill, Jenny'
'Ajithkumar, V. S.'
'Bedi, Vaibhav'
'Ruhlandt, Karin'
'Stephan, Douglas W.'

_publ_section_title
;
 Beyond FLP additions: FLP deprotonation and C-O bond cleavage of
 aliphatic, aryl and ester derived olefins.
;
_journal_issue 19
_journal_name_full 'Chemical communications (Cambridge, England)'
_journal_page_first 5531
_journal_page_last 5535
_journal_paper_doi 10.1039/d6cc00412a
_journal_volume 62
_journal_year 2026
_chemical_formula_moiety 'C12 H28 P, C42 H9 B2 F30 O2, C H2 Cl2'
_chemical_formula_sum 'C55 H39 B2 Cl2 F30 O2 P'
_chemical_formula_weight 1425.35
_space_group_crystal_system triclinic
_space_group_IT_number 2
_space_group_name_Hall '-P 1'
_space_group_name_H-M_alt 'P -1'
_atom_sites_solution_hydrogens mixed
_audit_creation_date 2025-10-21
_audit_creation_method
;
Olex2 1.5
(compiled 2025.07.13 svn.rb7424aed for OlexSys, GUI svn.r7314)
;
_audit_update_record
;
2026-01-11 deposited with the CCDC.	2026-02-13 downloaded from the CCDC.
;
_cell_angle_alpha 81.710(2)
_cell_angle_beta 81.998(2)
_cell_angle_gamma 88.438(2)
_cell_formula_units_Z 2
_cell_length_a 12.5198(8)
_cell_length_b 12.5678(9)
_cell_length_c 18.6747(13)
_cell_measurement_reflns_used 9631
_cell_measurement_temperature 150(2)
_cell_measurement_theta_max 28.500
_cell_measurement_theta_min 2.328
_cell_volume 2879.3(3)
_computing_cell_refinement 'SAINT V8.40B (?, 2016)'
_computing_data_reduction 'SAINT V8.40B (?, 2016)'
_computing_molecular_graphics 'Olex2 1.5 (Dolomanov et al., 2009)'
_computing_publication_material 'Olex2 1.5 (Dolomanov et al., 2009)'
_computing_structure_refinement 'SHELXL 2014/7 (Sheldrick, 2015)'
_diffrn_ambient_temperature 150.01
_diffrn_measured_fraction_theta_full 0.997
_diffrn_measured_fraction_theta_max 0.990
_diffrn_measurement_device_type 'Bruker APEX-II CCD'
_diffrn_radiation_type MoK\a
_diffrn_radiation_wavelength 0.71073
_diffrn_reflns_av_R_equivalents 0.0307
_diffrn_reflns_av_unetI/netI 0.0240
_diffrn_reflns_Laue_measured_fraction_full 0.997
_diffrn_reflns_Laue_measured_fraction_max 0.990
_diffrn_reflns_limit_h_max 11
_diffrn_reflns_limit_h_min -16
_diffrn_reflns_limit_k_max 17
_diffrn_reflns_limit_k_min -16
_diffrn_reflns_limit_l_max 25
_diffrn_reflns_limit_l_min -25
_diffrn_reflns_number 92586
_diffrn_reflns_point_group_measured_fraction_full 0.997
_diffrn_reflns_point_group_measured_fraction_max 0.990
_diffrn_reflns_theta_full 25.242
_diffrn_reflns_theta_max 28.858
_diffrn_reflns_theta_min 2.225
_diffrn_source_current 30.0
_diffrn_source_power 1.5
_diffrn_source_voltage 50.0
_exptl_absorpt_coefficient_mu 0.281
_exptl_absorpt_correction_T_max 0.7458
_exptl_absorpt_correction_T_min 0.7098
_exptl_absorpt_correction_type multi-scan
_exptl_absorpt_process_details
;
SADABS-2016/2 (Bruker,2016/2) was used for absorption correction.
wR2(int) was 0.0483 before and 0.0424 after correction.
The Ratio of minimum to maximum transmission is 0.9517.
The \l/2 correction factor is Not present.
;
_exptl_crystal_density_diffrn 1.644
_exptl_crystal_description block
_exptl_crystal_F_000 1428
_refine_diff_density_max 0.551
_refine_diff_density_min -0.589
_refine_diff_density_rms 0.046
_refine_ls_extinction_method none
_refine_ls_goodness_of_fit_ref 1.053
_refine_ls_hydrogen_treatment mixed
_refine_ls_matrix_type full
_refine_ls_number_parameters 861
_refine_ls_number_reflns 14966
_refine_ls_number_restraints 0
_refine_ls_restrained_S_all 1.053
_refine_ls_R_factor_all 0.0514
_refine_ls_R_factor_gt 0.0379
_refine_ls_shift/su_max 0.001
_refine_ls_shift/su_mean 0.000
_refine_ls_structure_factor_coef Fsqd
_refine_ls_weighting_details 'w=1/[\s^2^(Fo^2^)+(0.0452P)^2^+1.1222P] where P=(Fo^2^+2Fc^2^)/3'
_refine_ls_weighting_scheme calc
_refine_ls_wR_factor_gt 0.0960
_refine_ls_wR_factor_ref 0.1020
_reflns_Friedel_coverage 0.000
_reflns_number_gt 11869
_reflns_number_total 14966
_reflns_threshold_expression 'I > 2\s(I)'
_cod_data_source_file d6cc00412a2.cif
_cod_data_source_block ag_internallolefin_0ma_a
_cod_depositor_comments 'Adding full bibliography for 7135371--7135375.cif.'
_cod_database_code 7135372
_shelx_shelxl_version_number 2014/7
_shelx_space_group_comment
;
The symmetry employed for this shelxl refinement is uniquely defined
by the following loop, which should always be used as a source of
symmetry information in preference to the above space-group names.
They are only intended as comments.
;
_olex2_refinement_description
;
1. Fixed Uiso
 At 1.2 times of:
  All C(H) groups, All C(H,H) groups
 At 1.5 times of:
  All C(H,H,H) groups
2. Others
 Fixed Sof: Cl2(0.75) C2(0.75) H2A(0.75) H2B(0.75) Cl3(0.25) C3(0.25)
 H3A(0.25) H3B(0.25)
3.a Secondary CH2 refined with riding coordinates:
 C01O(H01A,H01B), C023(H02A,H02B), C2(H2A,H2B), C3(H3A,H3B)
3.b Aromatic/amide H refined with riding coordinates:
 C013(H013), C014(H014)
3.c Idealised Me refined as rotating group:
 C01R(H01C,H01D,H01E), C028(H02F,H02G,H02H), C02A(H02I,H02J,H02K), C02B(H02L,
 H02M,H02N), C02C(H02O,H02P,H02Q), C02D(H02R,H02S,H02T), C02E(H02U,H02V,H02W),
 C02G(H02X,H02Y,H), C02I(H02Z,HA,HB), C02J(H02C,H02D,H02E)
;
_olex2_submission_special_instructions 'No special instructions were received'

loop_
_space_group_symop_operation_xyz
'x, y, z'
'-x, -y, -z'

loop_
_atom_site_label
_atom_site_type_symbol
_atom_site_fract_x
_atom_site_fract_y
_atom_site_fract_z
_atom_site_U_iso_or_equiv
_atom_site_adp_type
_atom_site_occupancy
_atom_site_site_symmetry_order
_atom_site_calc_flag
_atom_site_refinement_flags_posn
_atom_site_refinement_flags_adp
_atom_site_refinement_flags_occupancy
_atom_site_disorder_assembly
_atom_site_disorder_group
P001 P 0.42121(3) 0.23660(3) 0.86296(2) 0.02204(8) Uani 1 1 d . . . . .
F003 F 0.85164(7) 0.39985(7) 0.26348(5) 0.03196(19) Uani 1 1 d . . . . .
F004 F 0.71560(7) 0.31903(7) 0.15275(5) 0.0339(2) Uani 1 1 d . . . . .
F005 F 0.86180(7) -0.00600(7) 0.19834(5) 0.03271(19) Uani 1 1 d . . . . .
F006 F 0.98649(7) 0.09764(7) 0.04497(5) 0.0338(2) Uani 1 1 d . . . . .
F007 F 0.59323(7) 0.40761(7) 0.31673(5) 0.03163(19) Uani 1 1 d . . . . .
F008 F 0.50503(8) 0.12349(8) 0.25111(5) 0.0358(2) Uani 1 1 d . . . . .
F009 F 0.34776(7) 0.03191(7) 0.38170(5) 0.0352(2) Uani 1 1 d . . . . .
O1 O 0.83269(7) 0.19467(7) 0.24241(5) 0.02198(19) Uani 1 1 d . . . . .
F00A F 0.35460(8) 0.39939(8) 0.38296(5) 0.0385(2) Uani 1 1 d . . . . .
F00B F 1.08016(8) 0.30174(7) 0.05842(5) 0.0375(2) Uani 1 1 d . . . . .
F00C F 0.36239(7) 0.29980(8) 0.53504(5) 0.0372(2) Uani 1 1 d . . . . .
F00D F 0.54593(8) 0.18886(9) 0.54769(5) 0.0406(2) Uani 1 1 d . . . . .
F00E F 0.88103(9) 0.10371(9) -0.06880(5) 0.0446(2) Uani 1 1 d . . . . .
F00F F 0.92456(9) 0.59727(7) 0.23122(6) 0.0442(2) Uani 1 1 d . . . . .
F00G F 0.72354(8) 0.53263(7) 0.36579(6) 0.0400(2) Uani 1 1 d . . . . .
F00H F 1.16373(7) 0.21713(7) 0.18801(6) 0.0432(2) Uani 1 1 d . . . . .
F00I F 0.98318(8) -0.17791(7) 0.23186(6) 0.0417(2) Uani 1 1 d . . . . .
F00J F 0.61405(8) 0.32662(8) 0.03576(6) 0.0437(2) Uani 1 1 d . . . . .
F00L F 0.08823(8) 0.04396(9) 0.58542(6) 0.0501(3) Uani 1 1 d . . . . .
F00M F 0.30334(9) 0.40156(9) 0.13985(5) 0.0514(3) Uani 1 1 d . . . . .
F00N F 0.17102(8) -0.04565(8) 0.46553(6) 0.0469(3) Uani 1 1 d . . . . .
F00O F 1.19648(9) -0.15614(8) 0.24171(7) 0.0505(3) Uani 1 1 d . . . . .
F00P F 0.26957(9) 0.48994(8) 0.26534(6) 0.0510(3) Uani 1 1 d . . . . .
F00Q F 0.42339(9) 0.21735(10) 0.13540(5) 0.0484(3) Uani 1 1 d . . . . .
O00R O 0.94503(8) 0.21353(8) 0.31913(5) 0.0270(2) Uani 1 1 d . . . . .
F00S F 0.69453(9) 0.21788(9) -0.07604(5) 0.0478(3) Uani 1 1 d . . . . .
F00T F 0.77049(8) 0.48914(10) 0.50565(6) 0.0503(3) Uani 1 1 d . . . . .
F00U F 0.18589(8) 0.21967(11) 0.61705(5) 0.0512(3) Uani 1 1 d . . . . .
F00V F 0.67964(8) 0.31498(11) 0.59484(5) 0.0555(3) Uani 1 1 d . . . . .
F00W F 1.28401(8) 0.04360(9) 0.21912(8) 0.0568(3) Uani 1 1 d . . . . .
F00X F 1.14907(9) 0.50501(9) 0.02556(6) 0.0560(3) Uani 1 1 d . . . . .
F00Y F 1.07439(11) 0.65411(8) 0.11325(8) 0.0635(4) Uani 1 1 d . . . . .
C010 C 0.84802(11) 0.19113(10) 0.30840(7) 0.0223(3) Uani 1 1 d . . . . .
C011 C 0.96654(11) 0.33732(10) 0.16449(7) 0.0220(3) Uani 1 1 d . . . . .
C012 C 1.00657(11) 0.11471(10) 0.19022(7) 0.0215(2) Uani 1 1 d . . . . .
C013 C 0.66716(11) 0.12963(11) 0.34755(8) 0.0252(3) Uani 1 1 d . . . . .
H013 H 0.6661 0.1252 0.2973 0.030 Uiso 1 1 calc R U . . .
C014 C 0.76047(11) 0.16211(11) 0.36555(8) 0.0251(3) Uani 1 1 d . . . . .
H014 H 0.7680 0.1657 0.4151 0.030 Uiso 1 1 calc R U . . .
C015 C 0.37139(11) 0.16585(11) 0.45609(7) 0.0250(3) Uani 1 1 d . . . . .
C016 C 0.55473(11) 0.29500(11) 0.43096(7) 0.0245(3) Uani 1 1 d . . . . .
C017 C 0.92919(11) 0.41811(11) 0.20533(7) 0.0239(3) Uani 1 1 d . . . . .
C018 C 0.96695(11) 0.01067(11) 0.20346(7) 0.0232(3) Uani 1 1 d . . . . .
C019 C 0.60673(12) 0.38270(11) 0.38792(8) 0.0258(3) Uani 1 1 d . . . . .
C01A C 0.44901(12) 0.21571(12) 0.25881(8) 0.0270(3) Uani 1 1 d . . . . .
C01B C 0.85628(11) 0.20682(10) 0.10598(7) 0.0214(2) Uani 1 1 d . . . . .
C01C C 0.76003(11) 0.26333(11) 0.09934(8) 0.0247(3) Uani 1 1 d . . . . .
C01D C 0.32150(12) 0.21131(13) 0.51574(8) 0.0291(3) Uani 1 1 d . . . . .
C01E C 0.58486(12) 0.27589(13) 0.50067(8) 0.0307(3) Uani 1 1 d . . . . .
C01F C 0.43687(11) 0.25740(11) 0.32421(7) 0.0235(3) Uani 1 1 d . . . . .
C01G C 0.89371(11) 0.15450(11) 0.04673(7) 0.0246(3) Uani 1 1 d . . . . .
C01H C 0.67762(12) 0.44879(12) 0.41148(9) 0.0309(3) Uani 1 1 d . . . . .
C01I C 0.84077(13) 0.15674(12) -0.01366(8) 0.0291(3) Uani 1 1 d . . . . .
C01J C 0.34580(13) 0.35478(14) 0.19912(8) 0.0355(4) Uani 1 1 d . . . . .
C01K C 1.11486(12) 0.12081(11) 0.19702(8) 0.0282(3) Uani 1 1 d . . . . .
C01L C 0.31431(12) 0.07960(12) 0.44138(8) 0.0279(3) Uani 1 1 d . . . . .
C01M C 0.70567(12) 0.26835(12) 0.03950(8) 0.0294(3) Uani 1 1 d . . . . .
C01N C 1.02728(12) -0.08005(11) 0.22143(8) 0.0278(3) Uani 1 1 d . . . . .
C01O C 0.56724(11) 0.10036(11) 0.39646(8) 0.0272(3) Uani 1 1 d . . . . .
H01A H 0.5846 0.0729 0.4459 0.033 Uiso 1 1 calc R U . . .
H01B H 0.5312 0.0421 0.3786 0.033 Uiso 1 1 calc R U . . .
C01P C 0.17813(12) 0.08445(14) 0.54344(9) 0.0363(4) Uani 1 1 d . . . . .
C01Q C 0.34191(14) 0.12200(12) 0.91744(8) 0.0341(3) Uani 1 1 d . . . . .
C01R C 0.35905(14) 0.35968(13) 0.97499(9) 0.0360(3) Uani 1 1 d . . . . .
H01C H 0.3464 0.4313 0.9895 0.054 Uiso 1 1 calc R U . . .
H01D H 0.4210 0.3259 0.9964 0.054 Uiso 1 1 calc R U . . .
H01E H 0.2949 0.3154 0.9924 0.054 Uiso 1 1 calc R U . . .
C01S C 0.96497(13) 0.52318(11) 0.18934(9) 0.0307(3) Uani 1 1 d . . . . .
C01T C 0.38240(12) 0.36974(11) 0.89140(8) 0.0283(3) Uani 1 1 d . . . . .
C01U C 0.65535(13) 0.33924(16) 0.52633(8) 0.0373(4) Uani 1 1 d . . . . .
C01V C 0.40586(13) 0.26294(14) 0.19714(8) 0.0336(3) Uani 1 1 d . . . . .
C01W C 0.22807(12) 0.17217(15) 0.55951(8) 0.0356(4) Uani 1 1 d . . . . .
C01X C 0.22089(12) 0.03848(13) 0.48339(9) 0.0336(3) Uani 1 1 d . . . . .
C01Y C 0.32854(13) 0.39900(12) 0.26269(9) 0.0337(3) Uani 1 1 d . . . . .
C01Z C 0.37346(12) 0.35022(12) 0.32264(8) 0.0280(3) Uani 1 1 d . . . . .
C020 C 1.04094(12) 0.37238(11) 0.10384(8) 0.0275(3) Uani 1 1 d . . . . .
C021 C 0.44050(13) 0.23358(12) 0.76245(8) 0.0309(3) Uani 1 1 d . . . . .
C022 C 0.70176(12) 0.42706(15) 0.48156(9) 0.0366(4) Uani 1 1 d . . . . .
C023 C 0.97168(13) 0.22608(14) 0.39137(8) 0.0349(3) Uani 1 1 d . . . . .
H02A H 0.9594 0.1581 0.4254 0.042 Uiso 1 1 calc R U . . .
H02B H 0.9270 0.2835 0.4119 0.042 Uiso 1 1 calc R U . . .
C024 C 1.13496(13) -0.06909(12) 0.22657(9) 0.0323(3) Uani 1 1 d . . . . .
C025 C 0.74642(13) 0.21456(12) -0.01735(8) 0.0312(3) Uani 1 1 d . . . . .
C026 C 1.17894(12) 0.03181(13) 0.21409(9) 0.0339(3) Uani 1 1 d . . . . .
C027 C 1.07754(13) 0.47657(13) 0.08576(9) 0.0364(4) Uani 1 1 d . . . . .
C028 C 0.28217(15) 0.41547(14) 0.85841(10) 0.0409(4) Uani 1 1 d . . . . .
H02F H 0.2604 0.4831 0.8769 0.061 Uiso 1 1 calc R U . . .
H02G H 0.2232 0.3637 0.8722 0.061 Uiso 1 1 calc R U . . .
H02H H 0.2990 0.4288 0.8051 0.061 Uiso 1 1 calc R U . . .
C029 C 1.03992(14) 0.55211(12) 0.12945(10) 0.0382(4) Uani 1 1 d . . . . .
C02A C 0.52467(15) 0.14585(14) 0.74502(10) 0.0428(4) Uani 1 1 d . . . . .
H02I H 0.5423 0.1492 0.6919 0.064 Uiso 1 1 calc R U . . .
H02J H 0.4951 0.0750 0.7660 0.064 Uiso 1 1 calc R U . . .
H02K H 0.5901 0.1576 0.7661 0.064 Uiso 1 1 calc R U . . .
C02B C 0.21978(15) 0.14377(15) 0.92124(11) 0.0461(4) Uani 1 1 d . . . . .
H02L H 0.1804 0.0798 0.9465 0.069 Uiso 1 1 calc R U . . .
H02M H 0.2009 0.1607 0.8716 0.069 Uiso 1 1 calc R U . . .
H02N H 0.2003 0.2046 0.9480 0.069 Uiso 1 1 calc R U . . .
C02C C 0.37110(17) 0.01878(13) 0.88340(10) 0.0453(4) Uani 1 1 d . . . . .
H02O H 0.3323 -0.0421 0.9136 0.068 Uiso 1 1 calc R U . . .
H02P H 0.4490 0.0055 0.8808 0.068 Uiso 1 1 calc R U . . .
H02Q H 0.3507 0.0272 0.8341 0.068 Uiso 1 1 calc R U . . .
C02D C 0.33419(16) 0.21452(18) 0.73504(9) 0.0476(4) Uani 1 1 d . . . . .
H02R H 0.3468 0.2154 0.6820 0.071 Uiso 1 1 calc R U . . .
H02S H 0.2825 0.2714 0.7470 0.071 Uiso 1 1 calc R U . . .
H02T H 0.3051 0.1445 0.7586 0.071 Uiso 1 1 calc R U . . .
C02E C 0.47848(16) 0.44669(14) 0.86782(12) 0.0477(5) Uani 1 1 d . . . . .
H02U H 0.4642 0.5120 0.8907 0.072 Uiso 1 1 calc R U . . .
H02V H 0.4885 0.4657 0.8146 0.072 Uiso 1 1 calc R U . . .
H02W H 0.5439 0.4113 0.8832 0.072 Uiso 1 1 calc R U . . .
B02F B 0.92107(12) 0.21395(11) 0.17591(8) 0.0203(3) Uani 1 1 d . . . . .
C02G C 0.48727(17) 0.34068(14) 0.72140(10) 0.0480(5) Uani 1 1 d . . . . .
H02X H 0.4978 0.3376 0.6687 0.072 Uiso 1 1 calc R U . . .
H02Y H 0.5567 0.3533 0.7372 0.072 Uiso 1 1 calc R U . . .
H H 0.4372 0.3994 0.7321 0.072 Uiso 1 1 calc R U . . .
B02H B 0.48213(12) 0.20733(12) 0.40108(8) 0.0231(3) Uani 1 1 d . . . . .
C02I C 0.3736(2) 0.10233(15) 0.99508(10) 0.0580(6) Uani 1 1 d . . . . .
H02Z H 0.3460 0.0325 1.0200 0.087 Uiso 1 1 calc R U . . .
HA H 0.3426 0.1593 1.0225 0.087 Uiso 1 1 calc R U . . .
HB H 0.4524 0.1027 0.9921 0.087 Uiso 1 1 calc R U . . .
C02J C 1.08918(16) 0.25557(19) 0.37922(11) 0.0524(5) Uani 1 1 d . . . . .
H02C H 1.1109 0.2703 0.4252 0.079 Uiso 1 1 calc R U . . .
H02D H 1.1006 0.3198 0.3426 0.079 Uiso 1 1 calc R U . . .
H02E H 1.1325 0.1958 0.3619 0.079 Uiso 1 1 calc R U . . .
H001 H 0.5137(14) 0.2186(14) 0.8819(10) 0.036(5) Uiso 1 1 d . . . . .
Cl1 Cl 0.93570(6) 0.26262(7) 0.57692(5) 0.0935(3) Uani 1 1 d . . . . .
Cl2 Cl 1.00158(15) 0.46951(15) 0.59575(11) 0.1475(7) Uani 0.75 1 d . . P A 1
C2 C 0.9258(3) 0.3608(3) 0.63230(18) 0.0663(8) Uani 0.75 1 d . . P A 1
H2A H 0.8494 0.3835 0.6417 0.080 Uiso 0.75 1 calc R U P A 1
H2B H 0.9489 0.3308 0.6797 0.080 Uiso 0.75 1 calc R U P A 1
Cl3 Cl 0.9149(4) 0.4542(4) 0.6465(3) 0.141(2) Uani 0.25 1 d . . P A 2
C3 C 1.0112(7) 0.3720(7) 0.6043(6) 0.059(2) Uani 0.25 1 d . . P A 2
H3A H 1.0615 0.3418 0.6386 0.071 Uiso 0.25 1 calc R U P A 2
H3B H 1.0533 0.4135 0.5609 0.071 Uiso 0.25 1 calc R U P A 2

loop_
_atom_site_aniso_label
_atom_site_aniso_U_11
_atom_site_aniso_U_22
_atom_site_aniso_U_33
_atom_site_aniso_U_23
_atom_site_aniso_U_13
_atom_site_aniso_U_12
P001 0.02247(17) 0.01926(15) 0.02422(17) -0.00075(12) -0.00490(13) -0.00068(12)
F003 0.0375(5) 0.0262(4) 0.0304(4) -0.0083(3) 0.0063(4) -0.0022(3)
F004 0.0336(5) 0.0324(5) 0.0372(5) -0.0114(4) -0.0051(4) 0.0103(4)
F005 0.0259(4) 0.0245(4) 0.0488(5) -0.0033(4) -0.0096(4) -0.0076(3)
F006 0.0345(5) 0.0390(5) 0.0281(4) -0.0098(4) -0.0024(4) 0.0128(4)
F007 0.0413(5) 0.0272(4) 0.0260(4) 0.0029(3) -0.0084(4) -0.0091(4)
F008 0.0394(5) 0.0377(5) 0.0331(5) -0.0153(4) -0.0031(4) -0.0029(4)
F009 0.0353(5) 0.0344(5) 0.0348(5) -0.0072(4) 0.0027(4) -0.0075(4)
O1 0.0198(4) 0.0232(4) 0.0222(4) -0.0027(4) -0.0001(3) -0.0029(3)
F00A 0.0456(6) 0.0388(5) 0.0332(5) -0.0107(4) -0.0090(4) 0.0121(4)
F00B 0.0370(5) 0.0329(5) 0.0381(5) -0.0078(4) 0.0141(4) -0.0040(4)
F00C 0.0297(5) 0.0537(6) 0.0301(5) -0.0160(4) -0.0002(4) -0.0029(4)
F00D 0.0331(5) 0.0624(6) 0.0220(4) 0.0094(4) -0.0041(4) -0.0061(4)
F00E 0.0618(7) 0.0501(6) 0.0243(4) -0.0134(4) -0.0069(4) 0.0065(5)
F00F 0.0553(6) 0.0228(4) 0.0562(6) -0.0157(4) -0.0026(5) -0.0020(4)
F00G 0.0422(5) 0.0291(5) 0.0498(6) -0.0093(4) -0.0045(4) -0.0106(4)
F00H 0.0248(4) 0.0249(4) 0.0804(7) -0.0005(4) -0.0148(5) -0.0072(3)
F00I 0.0484(6) 0.0180(4) 0.0589(6) -0.0002(4) -0.0122(5) -0.0058(4)
F00J 0.0305(5) 0.0498(6) 0.0507(6) -0.0005(5) -0.0144(4) 0.0098(4)
F00L 0.0281(5) 0.0630(7) 0.0493(6) 0.0101(5) 0.0119(4) -0.0073(5)
F00M 0.0528(6) 0.0651(7) 0.0351(5) 0.0184(5) -0.0247(5) -0.0197(5)
F00N 0.0393(6) 0.0404(5) 0.0572(6) 0.0015(5) 0.0015(5) -0.0169(4)
F00O 0.0450(6) 0.0292(5) 0.0770(8) 0.0013(5) -0.0189(5) 0.0118(4)
F00P 0.0523(6) 0.0394(6) 0.0611(7) 0.0063(5) -0.0231(5) 0.0077(5)
F00Q 0.0548(6) 0.0713(7) 0.0224(4) -0.0127(5) -0.0060(4) -0.0209(5)
O00R 0.0239(5) 0.0320(5) 0.0247(5) -0.0021(4) -0.0036(4) -0.0055(4)
F00S 0.0509(6) 0.0615(7) 0.0342(5) -0.0018(5) -0.0225(5) -0.0026(5)
F00T 0.0368(5) 0.0707(7) 0.0519(6) -0.0334(6) -0.0087(5) -0.0100(5)
F00U 0.0309(5) 0.0918(9) 0.0307(5) -0.0181(5) 0.0067(4) -0.0014(5)
F00V 0.0359(5) 0.1094(10) 0.0243(5) -0.0126(5) -0.0094(4) -0.0101(6)
F00W 0.0259(5) 0.0405(6) 0.1048(10) 0.0006(6) -0.0235(5) 0.0013(4)
F00X 0.0537(7) 0.0391(6) 0.0613(7) 0.0084(5) 0.0264(5) -0.0120(5)
F00Y 0.0713(8) 0.0218(5) 0.0882(9) 0.0009(5) 0.0148(7) -0.0176(5)
C010 0.0239(6) 0.0178(6) 0.0247(6) -0.0018(5) -0.0026(5) -0.0002(5)
C011 0.0204(6) 0.0197(6) 0.0254(6) -0.0014(5) -0.0033(5) -0.0019(5)
C012 0.0223(6) 0.0205(6) 0.0213(6) -0.0030(5) -0.0017(5) -0.0020(5)
C013 0.0255(7) 0.0209(6) 0.0267(7) -0.0007(5) 0.0018(5) 0.0012(5)
C014 0.0260(7) 0.0246(6) 0.0224(6) 0.0003(5) 0.0004(5) 0.0005(5)
C015 0.0221(6) 0.0309(7) 0.0198(6) 0.0032(5) -0.0028(5) 0.0006(5)
C016 0.0223(6) 0.0306(7) 0.0206(6) -0.0048(5) -0.0016(5) 0.0008(5)
C017 0.0236(6) 0.0218(6) 0.0261(7) -0.0026(5) -0.0026(5) -0.0021(5)
C018 0.0227(6) 0.0228(6) 0.0247(6) -0.0038(5) -0.0037(5) -0.0041(5)
C019 0.0274(7) 0.0263(7) 0.0247(7) -0.0062(5) -0.0043(5) 0.0017(5)
C01A 0.0273(7) 0.0296(7) 0.0242(7) -0.0036(5) -0.0015(5) -0.0105(6)
C01B 0.0216(6) 0.0183(6) 0.0233(6) -0.0006(5) -0.0013(5) -0.0039(5)
C01C 0.0243(7) 0.0206(6) 0.0282(7) -0.0027(5) -0.0008(5) -0.0018(5)
C01D 0.0236(7) 0.0407(8) 0.0228(7) -0.0024(6) -0.0046(5) -0.0006(6)
C01E 0.0244(7) 0.0455(9) 0.0207(6) -0.0022(6) -0.0001(5) -0.0006(6)
C01F 0.0252(7) 0.0243(6) 0.0199(6) 0.0001(5) -0.0016(5) -0.0071(5)
C01G 0.0248(7) 0.0233(6) 0.0245(6) -0.0012(5) -0.0012(5) 0.0002(5)
C01H 0.0279(7) 0.0304(7) 0.0354(8) -0.0112(6) -0.0007(6) -0.0016(6)
C01I 0.0374(8) 0.0280(7) 0.0212(6) -0.0033(5) -0.0013(6) -0.0039(6)
C01J 0.0350(8) 0.0438(9) 0.0263(7) 0.0119(6) -0.0136(6) -0.0185(7)
C01K 0.0247(7) 0.0215(6) 0.0381(8) -0.0019(6) -0.0053(6) -0.0046(5)
C01L 0.0269(7) 0.0291(7) 0.0251(7) 0.0028(5) -0.0020(5) 0.0001(6)
C01M 0.0235(7) 0.0268(7) 0.0362(8) 0.0044(6) -0.0068(6) -0.0016(5)
C01N 0.0356(8) 0.0183(6) 0.0297(7) -0.0030(5) -0.0050(6) -0.0036(5)
C01O 0.0245(7) 0.0265(7) 0.0270(7) 0.0028(5) 0.0022(5) -0.0017(5)
C01P 0.0210(7) 0.0495(9) 0.0320(8) 0.0110(7) 0.0019(6) -0.0029(6)
C01Q 0.0514(10) 0.0230(7) 0.0257(7) 0.0004(5) 0.0007(6) -0.0099(6)
C01R 0.0414(9) 0.0349(8) 0.0338(8) -0.0131(6) -0.0036(7) -0.0037(7)
C01S 0.0333(8) 0.0197(6) 0.0403(8) -0.0068(6) -0.0061(6) -0.0005(6)
C01T 0.0297(7) 0.0207(6) 0.0337(7) -0.0043(5) -0.0004(6) -0.0017(5)
C01U 0.0253(7) 0.0667(11) 0.0221(7) -0.0133(7) -0.0041(6) 0.0012(7)
C01V 0.0354(8) 0.0465(9) 0.0195(6) -0.0032(6) -0.0037(6) -0.0206(7)
C01W 0.0251(7) 0.0578(10) 0.0218(7) -0.0017(7) -0.0004(6) 0.0039(7)
C01X 0.0268(7) 0.0334(8) 0.0370(8) 0.0077(6) -0.0043(6) -0.0050(6)
C01Y 0.0313(8) 0.0301(7) 0.0382(8) 0.0067(6) -0.0106(6) -0.0057(6)
C01Z 0.0294(7) 0.0297(7) 0.0249(7) -0.0019(5) -0.0047(5) -0.0042(6)
C020 0.0246(7) 0.0236(7) 0.0322(7) -0.0027(5) 0.0019(6) -0.0012(5)
C021 0.0350(8) 0.0310(7) 0.0241(7) -0.0020(6) 0.0027(6) 0.0006(6)
C022 0.0239(7) 0.0524(10) 0.0386(8) -0.0244(7) -0.0038(6) -0.0026(7)
C023 0.0368(8) 0.0432(9) 0.0255(7) -0.0002(6) -0.0100(6) -0.0100(7)
C024 0.0337(8) 0.0246(7) 0.0385(8) -0.0017(6) -0.0084(6) 0.0070(6)
C025 0.0349(8) 0.0334(8) 0.0251(7) 0.0044(6) -0.0108(6) -0.0090(6)
C026 0.0228(7) 0.0320(8) 0.0475(9) -0.0030(7) -0.0095(6) 0.0008(6)
C027 0.0320(8) 0.0297(8) 0.0414(9) 0.0053(6) 0.0064(7) -0.0057(6)
C028 0.0440(10) 0.0323(8) 0.0445(9) -0.0020(7) -0.0056(7) 0.0133(7)
C029 0.0391(9) 0.0180(7) 0.0546(10) 0.0022(6) -0.0021(7) -0.0082(6)
C02A 0.0484(10) 0.0344(8) 0.0418(9) -0.0090(7) 0.0106(8) 0.0043(7)
C02B 0.0451(10) 0.0435(10) 0.0472(10) -0.0143(8) 0.0141(8) -0.0209(8)
C02C 0.0683(12) 0.0218(7) 0.0414(9) -0.0017(6) 0.0062(8) -0.0102(7)
C02D 0.0519(11) 0.0667(12) 0.0266(8) -0.0081(8) -0.0123(7) 0.0003(9)
C02E 0.0488(11) 0.0299(8) 0.0621(12) -0.0144(8) 0.0116(9) -0.0161(7)
B02F 0.0193(7) 0.0187(6) 0.0219(7) -0.0025(5) 0.0004(5) -0.0019(5)
C02G 0.0625(12) 0.0347(9) 0.0369(9) 0.0057(7) 0.0168(8) 0.0004(8)
B02H 0.0228(7) 0.0255(7) 0.0194(7) -0.0004(5) -0.0004(5) -0.0017(6)
C02I 0.1088(19) 0.0341(9) 0.0284(9) 0.0074(7) -0.0115(10) -0.0015(10)
C02J 0.0415(10) 0.0739(14) 0.0429(10) 0.0048(9) -0.0194(8) -0.0185(9)
Cl1 0.0853(5) 0.1129(6) 0.1056(5) -0.0713(5) -0.0445(4) 0.0433(4)
Cl2 0.1262(12) 0.1339(13) 0.1718(15) 0.0534(11) -0.0472(11) -0.0748(10)
C2 0.085(2) 0.0640(19) 0.0536(17) -0.0104(14) -0.0198(17) -0.0097(17)
Cl3 0.142(3) 0.162(3) 0.178(4) -0.145(3) -0.124(3) 0.121(3)
C3 0.042(4) 0.049(5) 0.089(7) -0.034(5) 0.010(4) -0.014(4)

loop_
_atom_type_symbol
_atom_type_description
_atom_type_scat_dispersion_real
_atom_type_scat_dispersion_imag
_atom_type_scat_source
C C 0.0033 0.0016 'International Tables Vol C Tables 4.2.6.8 and 6.1.1.4'
H H 0.0000 0.0000 'International Tables Vol C Tables 4.2.6.8 and 6.1.1.4'
B B 0.0013 0.0007 'International Tables Vol C Tables 4.2.6.8 and 6.1.1.4'
Cl Cl 0.1484 0.1585 'International Tables Vol C Tables 4.2.6.8 and 6.1.1.4'
F F 0.0171 0.0103 'International Tables Vol C Tables 4.2.6.8 and 6.1.1.4'
O O 0.0106 0.0060 'International Tables Vol C Tables 4.2.6.8 and 6.1.1.4'
P P 0.1023 0.0942 'International Tables Vol C Tables 4.2.6.8 and 6.1.1.4'

loop_
_geom_angle_atom_site_label_1
_geom_angle_atom_site_label_2
_geom_angle_atom_site_label_3
_geom_angle
_geom_angle_site_symmetry_1
_geom_angle_site_symmetry_3
_geom_angle_publ_flag
C01Q P001 C021 114.23(7) . . ?
C01Q P001 H001 102.2(8) . . ?
C01T P001 C01Q 114.21(7) . . ?
C01T P001 C021 115.21(7) . . ?
C01T P001 H001 104.0(8) . . ?
C021 P001 H001 105.0(8) . . ?
C010 O1 B02F 125.06(11) . . ?
C010 O00R C023 122.47(11) . . ?
O1 C010 O00R 116.23(12) . . ?
O1 C010 C014 119.28(12) . . ?
O00R C010 C014 124.49(12) . . ?
C017 C011 C020 113.74(12) . . ?
C017 C011 B02F 126.48(12) . . ?
C020 C011 B02F 119.34(12) . . ?
C018 C012 B02F 118.04(11) . . ?
C01K C012 C018 113.76(12) . . ?
C01K C012 B02F 127.96(12) . . ?
C014 C013 H013 116.2 . . ?
C014 C013 C01O 127.57(14) . . ?
C01O C013 H013 116.2 . . ?
C010 C014 H014 120.7 . . ?
C013 C014 C010 118.63(13) . . ?
C013 C014 H014 120.7 . . ?
C01D C015 C01L 112.96(13) . . ?
C01D C015 B02H 127.43(13) . . ?
C01L C015 B02H 119.49(12) . . ?
C019 C016 C01E 112.80(13) . . ?
C019 C016 B02H 125.05(12) . . ?
C01E C016 B02H 121.25(13) . . ?
F003 C017 C011 121.70(12) . . ?
F003 C017 C01S 114.54(12) . . ?
C01S C017 C011 123.74(13) . . ?
F005 C018 C012 119.42(12) . . ?
F005 C018 C01N 115.92(12) . . ?
C01N C018 C012 124.66(13) . . ?
F007 C019 C016 120.56(12) . . ?
F007 C019 C01H 114.70(13) . . ?
C016 C019 C01H 124.70(13) . . ?
F008 C01A C01F 121.07(13) . . ?
F008 C01A C01V 115.00(13) . . ?
C01F C01A C01V 123.93(14) . . ?
C01C C01B B02F 120.54(12) . . ?
C01G C01B C01C 114.04(12) . . ?
C01G C01B B02F 125.20(12) . . ?
F004 C01C C01B 120.06(12) . . ?
F004 C01C C01M 116.05(12) . . ?
C01M C01C C01B 123.88(13) . . ?
F00C C01D C015 120.86(13) . . ?
F00C C01D C01W 114.85(14) . . ?
C01W C01D C015 124.29(15) . . ?
F00D C01E C016 119.74(14) . . ?
F00D C01E C01U 115.85(13) . . ?
C01U C01E C016 124.40(15) . . ?
C01A C01F C01Z 112.85(13) . . ?
C01A C01F B02H 128.14(13) . . ?
C01Z C01F B02H 118.92(12) . . ?
F006 C01G C01B 120.80(12) . . ?
F006 C01G C01I 115.56(12) . . ?
C01I C01G C01B 123.63(13) . . ?
F00G C01H C019 120.37(14) . . ?
F00G C01H C022 120.12(14) . . ?
C022 C01H C019 119.50(15) . . ?
F00E C01I C01G 120.55(14) . . ?
F00E C01I C025 119.78(13) . . ?
C025 C01I C01G 119.67(13) . . ?
F00M C01J C01V 120.85(15) . . ?
F00M C01J C01Y 120.15(16) . . ?
C01V C01J C01Y 118.99(14) . . ?
F00H C01K C012 120.43(12) . . ?
F00H C01K C026 115.97(13) . . ?
C026 C01K C012 123.59(13) . . ?
F009 C01L C015 120.23(12) . . ?
F009 C01L C01X 115.31(14) . . ?
C01X C01L C015 124.43(14) . . ?
F00J C01M C01C 120.90(14) . . ?
F00J C01M C025 119.65(13) . . ?
C025 C01M C01C 119.43(13) . . ?
F00I C01N C018 120.85(13) . . ?
F00I C01N C024 120.16(13) . . ?
C024 C01N C018 118.97(13) . . ?
C013 C01O H01A 109.4 . . ?
C013 C01O H01B 109.4 . . ?
C013 C01O B02H 111.33(11) . . ?
H01A C01O H01B 108.0 . . ?
B02H C01O H01A 109.4 . . ?
B02H C01O H01B 109.4 . . ?
F00L C01P C01W 120.91(16) . . ?
F00L C01P C01X 120.12(16) . . ?
C01X C01P C01W 118.97(14) . . ?
C02B C01Q P001 111.44(11) . . ?
C02B C01Q C02I 109.94(16) . . ?
C02C C01Q P001 109.59(11) . . ?
C02C C01Q C02B 109.77(14) . . ?
C02C C01Q C02I 106.72(14) . . ?
C02I C01Q P001 109.26(12) . . ?
H01C C01R H01D 109.5 . . ?
H01C C01R H01E 109.5 . . ?
H01D C01R H01E 109.5 . . ?
C01T C01R H01C 109.5 . . ?
C01T C01R H01D 109.5 . . ?
C01T C01R H01E 109.5 . . ?
F00F C01S C017 120.37(14) . . ?
F00F C01S C029 120.01(13) . . ?
C029 C01S C017 119.60(14) . . ?
C01R C01T P001 110.24(10) . . ?
C01R C01T C028 109.19(13) . . ?
C01R C01T C02E 106.43(14) . . ?
C028 C01T P001 111.00(11) . . ?
C028 C01T C02E 110.95(14) . . ?
C02E C01T P001 108.93(11) . . ?
F00V C01U C01E 120.40(16) . . ?
F00V C01U C022 119.69(15) . . ?
C022 C01U C01E 119.91(14) . . ?
F00Q C01V C01A 119.74(16) . . ?
F00Q C01V C01J 120.17(14) . . ?
C01J C01V C01A 120.09(14) . . ?
F00U C01W C01D 120.65(16) . . ?
F00U C01W C01P 119.73(14) . . ?
C01P C01W C01D 119.61(15) . . ?
F00N C01X C01L 120.63(15) . . ?
F00N C01X C01P 119.75(14) . . ?
C01P C01X C01L 119.62(15) . . ?
F00P C01Y C01J 119.61(14) . . ?
F00P C01Y C01Z 121.16(15) . . ?
C01J C01Y C01Z 119.22(15) . . ?
F00A C01Z C01F 119.20(12) . . ?
F00A C01Z C01Y 115.91(14) . . ?
C01Y C01Z C01F 124.88(14) . . ?
F00B C020 C011 119.14(12) . . ?
F00B C020 C027 116.76(13) . . ?
C027 C020 C011 124.09(14) . . ?
C02A C021 P001 108.51(11) . . ?
C02D C021 P001 111.55(11) . . ?
C02D C021 C02A 111.45(15) . . ?
C02D C021 C02G 108.24(15) . . ?
C02G C021 P001 110.39(12) . . ?
C02G C021 C02A 106.59(13) . . ?
F00T C022 C01H 120.78(16) . . ?
F00T C022 C01U 120.58(15) . . ?
C01H C022 C01U 118.63(14) . . ?
O00R C023 H02A 110.7 . . ?
O00R C023 H02B 110.7 . . ?
O00R C023 C02J 105.40(13) . . ?
H02A C023 H02B 108.8 . . ?
C02J C023 H02A 110.7 . . ?
C02J C023 H02B 110.7 . . ?
F00O C024 C01N 120.31(14) . . ?
F00O C024 C026 120.53(14) . . ?
C026 C024 C01N 119.14(13) . . ?
F00S C025 C01I 120.21(14) . . ?
F00S C025 C01M 120.45(14) . . ?
C01M C025 C01I 119.33(13) . . ?
F00W C026 C01K 120.43(14) . . ?
F00W C026 C024 119.70(14) . . ?
C024 C026 C01K 119.87(14) . . ?
F00X C027 C020 120.79(15) . . ?
F00X C027 C029 119.78(14) . . ?
C029 C027 C020 119.43(14) . . ?
C01T C028 H02F 109.5 . . ?
C01T C028 H02G 109.5 . . ?
C01T C028 H02H 109.5 . . ?
H02F C028 H02G 109.5 . . ?
H02F C028 H02H 109.5 . . ?
H02G C028 H02H 109.5 . . ?
F00Y C029 C01S 119.94(15) . . ?
F00Y C029 C027 120.69(15) . . ?
C01S C029 C027 119.36(14) . . ?
C021 C02A H02I 109.5 . . ?
C021 C02A H02J 109.5 . . ?
C021 C02A H02K 109.5 . . ?
H02I C02A H02J 109.5 . . ?
H02I C02A H02K 109.5 . . ?
H02J C02A H02K 109.5 . . ?
C01Q C02B H02L 109.5 . . ?
C01Q C02B H02M 109.5 . . ?
C01Q C02B H02N 109.5 . . ?
H02L C02B H02M 109.5 . . ?
H02L C02B H02N 109.5 . . ?
H02M C02B H02N 109.5 . . ?
C01Q C02C H02O 109.5 . . ?
C01Q C02C H02P 109.5 . . ?
C01Q C02C H02Q 109.5 . . ?
H02O C02C H02P 109.5 . . ?
H02O C02C H02Q 109.5 . . ?
H02P C02C H02Q 109.5 . . ?
C021 C02D H02R 109.5 . . ?
C021 C02D H02S 109.5 . . ?
C021 C02D H02T 109.5 . . ?
H02R C02D H02S 109.5 . . ?
H02R C02D H02T 109.5 . . ?
H02S C02D H02T 109.5 . . ?
C01T C02E H02U 109.5 . . ?
C01T C02E H02V 109.5 . . ?
C01T C02E H02W 109.5 . . ?
H02U C02E H02V 109.5 . . ?
H02U C02E H02W 109.5 . . ?
H02V C02E H02W 109.5 . . ?
O1 B02F C011 110.98(10) . . ?
O1 B02F C012 103.96(10) . . ?
O1 B02F C01B 103.80(10) . . ?
C011 B02F C01B 105.62(10) . . ?
C012 B02F C011 118.15(11) . . ?
C012 B02F C01B 113.49(11) . . ?
C021 C02G H02X 109.5 . . ?
C021 C02G H02Y 109.5 . . ?
C021 C02G H 109.5 . . ?
H02X C02G H02Y 109.5 . . ?
H02X C02G H 109.5 . . ?
H02Y C02G H 109.5 . . ?
C015 B02H C01O 107.68(11) . . ?
C016 B02H C015 115.42(11) . . ?
C016 B02H C01O 102.62(11) . . ?
C01F B02H C015 103.46(11) . . ?
C01F B02H C016 112.15(11) . . ?
C01F B02H C01O 115.88(11) . . ?
C01Q C02I H02Z 109.5 . . ?
C01Q C02I HA 109.5 . . ?
C01Q C02I HB 109.5 . . ?
H02Z C02I HA 109.5 . . ?
H02Z C02I HB 109.5 . . ?
HA C02I HB 109.5 . . ?
C023 C02J H02C 109.5 . . ?
C023 C02J H02D 109.5 . . ?
C023 C02J H02E 109.5 . . ?
H02C C02J H02D 109.5 . . ?
H02C C02J H02E 109.5 . . ?
H02D C02J H02E 109.5 . . ?
Cl1 C2 H2A 109.0 . . ?
Cl1 C2 H2B 109.0 . . ?
Cl2 C2 Cl1 112.8(2) . . ?
Cl2 C2 H2A 109.0 . . ?
Cl2 C2 H2B 109.0 . . ?
H2A C2 H2B 107.8 . . ?
Cl1 C3 H3A 110.5 . . ?
Cl1 C3 H3B 110.5 . . ?
Cl3 C3 Cl1 106.4(5) . . ?
Cl3 C3 H3A 110.5 . . ?
Cl3 C3 H3B 110.5 . . ?
H3A C3 H3B 108.6 . . ?

loop_
_geom_bond_atom_site_label_1
_geom_bond_atom_site_label_2
_geom_bond_distance
_geom_bond_site_symmetry_2
_geom_bond_publ_flag
P001 C01Q 1.8626(15) . ?
P001 C01T 1.8597(15) . ?
P001 C021 1.8647(15) . ?
P001 H001 1.262(18) . ?
F003 C017 1.3495(16) . ?
F004 C01C 1.3491(16) . ?
F005 C018 1.3572(16) . ?
F006 C01G 1.3461(16) . ?
F007 C019 1.3542(16) . ?
F008 C01A 1.3534(18) . ?
F009 C01L 1.3513(17) . ?
O1 C010 1.2677(16) . ?
O1 B02F 1.5397(17) . ?
F00A C01Z 1.3510(17) . ?
F00B C020 1.3513(17) . ?
F00C C01D 1.3516(18) . ?
F00D C01E 1.3557(18) . ?
F00E C01I 1.3392(17) . ?
F00F C01S 1.3450(17) . ?
F00G C01H 1.3439(18) . ?
F00H C01K 1.3495(16) . ?
F00I C01N 1.3392(16) . ?
F00J C01M 1.3486(17) . ?
F00L C01P 1.3458(17) . ?
F00M C01J 1.3463(17) . ?
F00N C01X 1.3471(19) . ?
F00O C024 1.3399(17) . ?
F00P C01Y 1.3469(19) . ?
F00Q C01V 1.3487(18) . ?
O00R C010 1.3027(17) . ?
O00R C023 1.4648(17) . ?
F00S C025 1.3448(17) . ?
F00T C022 1.3405(18) . ?
F00U C01W 1.3416(19) . ?
F00V C01U 1.3465(18) . ?
F00W C026 1.3455(18) . ?
F00X C027 1.3473(18) . ?
F00Y C029 1.3428(17) . ?
C010 C014 1.4344(19) . ?
C011 C017 1.3890(19) . ?
C011 C020 1.3890(19) . ?
C011 B02F 1.6409(19) . ?
C012 C018 1.3874(18) . ?
C012 C01K 1.3845(19) . ?
C012 B02F 1.6381(19) . ?
C013 H013 0.9500 . ?
C013 C014 1.349(2) . ?
C013 C01O 1.4645(19) . ?
C014 H014 0.9500 . ?
C015 C01D 1.388(2) . ?
C015 C01L 1.394(2) . ?
C015 B02H 1.655(2) . ?
C016 C019 1.387(2) . ?
C016 C01E 1.3915(19) . ?
C016 B02H 1.651(2) . ?
C017 C01S 1.3838(19) . ?
C018 C01N 1.3771(19) . ?
C019 C01H 1.388(2) . ?
C01A C01F 1.3848(19) . ?
C01A C01V 1.389(2) . ?
C01B C01C 1.3934(19) . ?
C01B C01G 1.3875(19) . ?
C01B B02F 1.644(2) . ?
C01C C01M 1.380(2) . ?
C01D C01W 1.388(2) . ?
C01E C01U 1.381(2) . ?
C01F C01Z 1.392(2) . ?
C01F B02H 1.650(2) . ?
C01G C01I 1.382(2) . ?
C01H C022 1.372(2) . ?
C01I C025 1.375(2) . ?
C01J C01V 1.362(3) . ?
C01J C01Y 1.370(2) . ?
C01K C026 1.384(2) . ?
C01L C01X 1.382(2) . ?
C01M C025 1.372(2) . ?
C01N C024 1.377(2) . ?
C01O H01A 0.9900 . ?
C01O H01B 0.9900 . ?
C01O B02H 1.697(2) . ?
C01P C01W 1.372(3) . ?
C01P C01X 1.371(2) . ?
C01Q C02B 1.540(3) . ?
C01Q C02C 1.539(2) . ?
C01Q C02I 1.540(2) . ?
C01R H01C 0.9800 . ?
C01R H01D 0.9800 . ?
C01R H01E 0.9800 . ?
C01R C01T 1.535(2) . ?
C01S C029 1.368(2) . ?
C01T C028 1.536(2) . ?
C01T C02E 1.539(2) . ?
C01U C022 1.374(3) . ?
C01Y C01Z 1.380(2) . ?
C020 C027 1.379(2) . ?
C021 C02A 1.542(2) . ?
C021 C02D 1.527(2) . ?
C021 C02G 1.537(2) . ?
C023 H02A 0.9900 . ?
C023 H02B 0.9900 . ?
C023 C02J 1.505(2) . ?
C024 C026 1.372(2) . ?
C027 C029 1.371(2) . ?
C028 H02F 0.9800 . ?
C028 H02G 0.9800 . ?
C028 H02H 0.9800 . ?
C02A H02I 0.9800 . ?
C02A H02J 0.9800 . ?
C02A H02K 0.9800 . ?
C02B H02L 0.9800 . ?
C02B H02M 0.9800 . ?
C02B H02N 0.9800 . ?
C02C H02O 0.9800 . ?
C02C H02P 0.9800 . ?
C02C H02Q 0.9800 . ?
C02D H02R 0.9800 . ?
C02D H02S 0.9800 . ?
C02D H02T 0.9800 . ?
C02E H02U 0.9800 . ?
C02E H02V 0.9800 . ?
C02E H02W 0.9800 . ?
C02G H02X 0.9800 . ?
C02G H02Y 0.9800 . ?
C02G H 0.9800 . ?
C02I H02Z 0.9800 . ?
C02I HA 0.9800 . ?
C02I HB 0.9800 . ?
C02J H02C 0.9800 . ?
C02J H02D 0.9800 . ?
C02J H02E 0.9800 . ?
Cl1 C2 1.713(3) . ?
Cl1 C3 1.858(8) . ?
Cl2 C2 1.689(4) . ?
C2 H2A 0.9900 . ?
C2 H2B 0.9900 . ?
Cl3 C3 1.744(9) . ?
C3 H3A 0.9900 . ?
C3 H3B 0.9900 . ?

loop_
_geom_torsion_atom_site_label_1
_geom_torsion_atom_site_label_2
_geom_torsion_atom_site_label_3
_geom_torsion_atom_site_label_4
_geom_torsion
_geom_torsion_site_symmetry_1
_geom_torsion_site_symmetry_2
_geom_torsion_site_symmetry_3
_geom_torsion_site_symmetry_4
_geom_torsion_publ_flag
F003 C017 C01S F00F 1.4(2) . . . . ?
F003 C017 C01S C029 -176.97(14) . . . . ?
F004 C01C C01M F00J 0.4(2) . . . . ?
F004 C01C C01M C025 179.42(13) . . . . ?
F005 C018 C01N F00I 0.9(2) . . . . ?
F005 C018 C01N C024 179.13(13) . . . . ?
F006 C01G C01I F00E 0.8(2) . . . . ?
F006 C01G C01I C025 -178.74(13) . . . . ?
F007 C019 C01H F00G 2.7(2) . . . . ?
F007 C019 C01H C022 -176.42(13) . . . . ?
F008 C01A C01F C01Z -177.70(12) . . . . ?
F008 C01A C01F B02H -1.1(2) . . . . ?
F008 C01A C01V F00Q -1.30(19) . . . . ?
F008 C01A C01V C01J 178.50(13) . . . . ?
F009 C01L C01X F00N 2.1(2) . . . . ?
F009 C01L C01X C01P -177.36(13) . . . . ?
O1 C010 C014 C013 6.15(19) . . . . ?
F00B C020 C027 F00X -0.1(2) . . . . ?
F00B C020 C027 C029 179.45(15) . . . . ?
F00C C01D C01W F00U -1.5(2) . . . . ?
F00C C01D C01W C01P 178.12(14) . . . . ?
F00D C01E C01U F00V -1.7(2) . . . . ?
F00D C01E C01U C022 177.75(14) . . . . ?
F00E C01I C025 F00S 0.1(2) . . . . ?
F00E C01I C025 C01M 179.81(13) . . . . ?
F00F C01S C029 F00Y 1.1(3) . . . . ?
F00F C01S C029 C027 -177.67(15) . . . . ?
F00G C01H C022 F00T 0.5(2) . . . . ?
F00G C01H C022 C01U -178.49(14) . . . . ?
F00H C01K C026 F00W -1.6(2) . . . . ?
F00H C01K C026 C024 177.85(15) . . . . ?
F00I C01N C024 F00O 0.3(2) . . . . ?
F00I C01N C024 C026 178.58(15) . . . . ?
F00J C01M C025 F00S -1.3(2) . . . . ?
F00J C01M C025 C01I 178.96(13) . . . . ?
F00L C01P C01W F00U -1.2(2) . . . . ?
F00L C01P C01W C01D 179.17(14) . . . . ?
F00L C01P C01X F00N 1.7(2) . . . . ?
F00L C01P C01X C01L -178.89(14) . . . . ?
F00M C01J C01V F00Q -0.2(2) . . . . ?
F00M C01J C01V C01A -179.96(13) . . . . ?
F00M C01J C01Y F00P -0.5(2) . . . . ?
F00M C01J C01Y C01Z -179.52(13) . . . . ?
F00O C024 C026 F00W -1.9(3) . . . . ?
F00O C024 C026 C01K 178.65(15) . . . . ?
F00P C01Y C01Z F00A -0.1(2) . . . . ?
F00P C01Y C01Z C01F -178.84(14) . . . . ?
O00R C010 C014 C013 -172.98(13) . . . . ?
F00V C01U C022 F00T -0.4(2) . . . . ?
F00V C01U C022 C01H 178.58(14) . . . . ?
F00X C027 C029 F00Y -0.6(3) . . . . ?
F00X C027 C029 C01S 178.16(16) . . . . ?
C010 O1 B02F C011 -68.55(15) . . . . ?
C010 O1 B02F C012 59.48(15) . . . . ?
C010 O1 B02F C01B 178.43(11) . . . . ?
C010 O00R C023 C02J -177.78(14) . . . . ?
C011 C017 C01S F00F 179.63(13) . . . . ?
C011 C017 C01S C029 1.3(2) . . . . ?
C011 C020 C027 F00X -179.31(15) . . . . ?
C011 C020 C027 C029 0.2(3) . . . . ?
C012 C018 C01N F00I -178.60(13) . . . . ?
C012 C018 C01N C024 -0.4(2) . . . . ?
C012 C01K C026 F00W 179.34(15) . . . . ?
C012 C01K C026 C024 -1.2(3) . . . . ?
C013 C01O B02H C015 178.97(12) . . . . ?
C013 C01O B02H C016 -58.81(14) . . . . ?
C013 C01O B02H C01F 63.74(16) . . . . ?
C014 C013 C01O B02H 93.19(17) . . . . ?
C015 C01D C01W F00U 178.80(14) . . . . ?
C015 C01D C01W C01P -1.6(2) . . . . ?
C015 C01L C01X F00N -179.60(13) . . . . ?
C015 C01L C01X C01P 1.0(2) . . . . ?
C016 C019 C01H F00G -179.46(13) . . . . ?
C016 C019 C01H C022 1.5(2) . . . . ?
C016 C01E C01U F00V 179.70(14) . . . . ?
C016 C01E C01U C022 -0.9(3) . . . . ?
C017 C011 C020 F00B -177.66(12) . . . . ?
C017 C011 C020 C027 1.5(2) . . . . ?
C017 C011 B02F O1 -3.22(19) . . . . ?
C017 C011 B02F C012 -123.11(14) . . . . ?
C017 C011 B02F C01B 108.65(15) . . . . ?
C017 C01S C029 F00Y 179.47(15) . . . . ?
C017 C01S C029 C027 0.7(3) . . . . ?
C018 C012 C01K F00H -177.88(13) . . . . ?
C018 C012 C01K C026 1.1(2) . . . . ?
C018 C012 B02F O1 53.39(15) . . . . ?
C018 C012 B02F C011 176.86(12) . . . . ?
C018 C012 B02F C01B -58.70(16) . . . . ?
C018 C01N C024 F00O -177.90(14) . . . . ?
C018 C01N C024 C026 0.4(2) . . . . ?
C019 C016 C01E F00D -175.94(13) . . . . ?
C019 C016 C01E C01U 2.6(2) . . . . ?
C019 C016 B02H C015 -140.89(14) . . . . ?
C019 C016 B02H C01F -22.75(19) . . . . ?
C019 C016 B02H C01O 102.29(15) . . . . ?
C019 C01H C022 F00T 179.58(14) . . . . ?
C019 C01H C022 C01U 0.6(2) . . . . ?
C01A C01F C01Z F00A 179.82(12) . . . . ?
C01A C01F C01Z C01Y -1.5(2) . . . . ?
C01A C01F B02H C015 -109.11(15) . . . . ?
C01A C01F B02H C016 125.87(14) . . . . ?
C01A C01F B02H C01O 8.5(2) . . . . ?
C01B C01C C01M F00J -178.44(13) . . . . ?
C01B C01C C01M C025 0.6(2) . . . . ?
C01B C01G C01I F00E -179.50(13) . . . . ?
C01B C01G C01I C025 1.0(2) . . . . ?
C01C C01B C01G F006 179.22(12) . . . . ?
C01C C01B C01G C01I -0.5(2) . . . . ?
C01C C01B B02F O1 48.20(15) . . . . ?
C01C C01B B02F C011 -68.64(15) . . . . ?
C01C C01B B02F C012 160.39(12) . . . . ?
C01C C01M C025 F00S 179.67(13) . . . . ?
C01C C01M C025 C01I -0.1(2) . . . . ?
C01D C015 C01L F009 174.87(12) . . . . ?
C01D C015 C01L C01X -3.4(2) . . . . ?
C01D C015 B02H C016 14.4(2) . . . . ?
C01D C015 B02H C01F -108.49(15) . . . . ?
C01D C015 B02H C01O 128.33(14) . . . . ?
C01E C016 C019 F007 174.84(12) . . . . ?
C01E C016 C019 C01H -2.9(2) . . . . ?
C01E C016 B02H C015 50.73(18) . . . . ?
C01E C016 B02H C01F 168.88(13) . . . . ?
C01E C016 B02H C01O -66.08(15) . . . . ?
C01E C01U C022 F00T -179.85(15) . . . . ?
C01E C01U C022 C01H -0.9(2) . . . . ?
C01F C01A C01V F00Q 178.94(13) . . . . ?
C01F C01A C01V C01J -1.3(2) . . . . ?
C01G C01B C01C F004 -179.10(12) . . . . ?
C01G C01B C01C C01M -0.3(2) . . . . ?
C01G C01B B02F O1 -137.53(13) . . . . ?
C01G C01B B02F C011 105.63(14) . . . . ?
C01G C01B B02F C012 -25.34(18) . . . . ?
C01G C01I C025 F00S 179.60(13) . . . . ?
C01G C01I C025 C01M -0.7(2) . . . . ?
C01J C01Y C01Z F00A 178.87(13) . . . . ?
C01J C01Y C01Z C01F 0.2(2) . . . . ?
C01K C012 C018 F005 -179.84(12) . . . . ?
C01K C012 C018 C01N -0.3(2) . . . . ?
C01K C012 B02F O1 -120.67(14) . . . . ?
C01K C012 B02F C011 2.8(2) . . . . ?
C01K C012 B02F C01B 127.24(15) . . . . ?
C01L C015 C01D F00C -176.00(13) . . . . ?
C01L C015 C01D C01W 3.7(2) . . . . ?
C01L C015 B02H C016 -169.73(12) . . . . ?
C01L C015 B02H C01F 67.38(15) . . . . ?
C01L C015 B02H C01O -55.81(16) . . . . ?
C01N C024 C026 F00W 179.85(15) . . . . ?
C01N C024 C026 C01K 0.4(2) . . . . ?
C01O C013 C014 C010 -177.59(13) . . . . ?
C01Q P001 C01T C01R 39.75(13) . . . . ?
C01Q P001 C01T C028 -81.37(13) . . . . ?
C01Q P001 C01T C02E 156.18(12) . . . . ?
C01Q P001 C021 C02A -74.27(13) . . . . ?
C01Q P001 C021 C02D 48.88(14) . . . . ?
C01Q P001 C021 C02G 169.26(12) . . . . ?
C01T P001 C01Q C02B 51.46(13) . . . . ?
C01T P001 C01Q C02C 173.16(12) . . . . ?
C01T P001 C01Q C02I -70.23(15) . . . . ?
C01T P001 C021 C02A 150.58(11) . . . . ?
C01T P001 C021 C02D -86.27(13) . . . . ?
C01T P001 C021 C02G 34.11(14) . . . . ?
C01V C01A C01F C01Z 2.1(2) . . . . ?
C01V C01A C01F B02H 178.66(13) . . . . ?
C01V C01J C01Y F00P 179.81(14) . . . . ?
C01V C01J C01Y C01Z 0.8(2) . . . . ?
C01W C01P C01X F00N -177.96(14) . . . . ?
C01W C01P C01X C01L 1.5(2) . . . . ?
C01X C01P C01W F00U 178.43(14) . . . . ?
C01X C01P C01W C01D -1.2(2) . . . . ?
C01Y C01J C01V F00Q 179.52(13) . . . . ?
C01Y C01J C01V C01A -0.3(2) . . . . ?
C01Z C01F B02H C015 67.32(15) . . . . ?
C01Z C01F B02H C016 -57.70(16) . . . . ?
C01Z C01F B02H C01O -175.08(12) . . . . ?
C020 C011 C017 F003 175.84(12) . . . . ?
C020 C011 C017 C01S -2.3(2) . . . . ?
C020 C011 B02F O1 -175.11(12) . . . . ?
C020 C011 B02F C012 65.01(17) . . . . ?
C020 C011 B02F C01B -63.24(15) . . . . ?
C020 C027 C029 F00Y 179.83(16) . . . . ?
C020 C027 C029 C01S -1.4(3) . . . . ?
C021 P001 C01Q C02B -84.14(13) . . . . ?
C021 P001 C01Q C02C 37.56(15) . . . . ?
C021 P001 C01Q C02I 154.17(13) . . . . ?
C021 P001 C01T C01R 174.91(10) . . . . ?
C021 P001 C01T C028 53.78(13) . . . . ?
C021 P001 C01T C02E -68.67(14) . . . . ?
C023 O00R C010 O1 172.09(12) . . . . ?
C023 O00R C010 C014 -8.7(2) . . . . ?
B02F O1 C010 O00R 5.27(18) . . . . ?
B02F O1 C010 C014 -173.94(11) . . . . ?
B02F C011 C017 F003 3.6(2) . . . . ?
B02F C011 C017 C01S -174.57(13) . . . . ?
B02F C011 C020 F00B -4.8(2) . . . . ?
B02F C011 C020 C027 174.41(14) . . . . ?
B02F C012 C018 F005 5.27(18) . . . . ?
B02F C012 C018 C01N -175.21(13) . . . . ?
B02F C012 C01K F00H -3.6(2) . . . . ?
B02F C012 C01K C026 175.41(14) . . . . ?
B02F C01B C01C F004 -4.22(19) . . . . ?
B02F C01B C01C C01M 174.57(12) . . . . ?
B02F C01B C01G F006 4.6(2) . . . . ?
B02F C01B C01G C01I -175.07(13) . . . . ?
B02H C015 C01D F00C 0.1(2) . . . . ?
B02H C015 C01D C01W 179.78(14) . . . . ?
B02H C015 C01L F009 -1.56(19) . . . . ?
B02H C015 C01L C01X -179.83(13) . . . . ?
B02H C016 C019 F007 5.6(2) . . . . ?
B02H C016 C019 C01H -172.15(14) . . . . ?
B02H C016 C01E F00D -6.3(2) . . . . ?
B02H C016 C01E C01U 172.30(14) . . . . ?
B02H C01F C01Z F00A 2.86(19) . . . . ?
B02H C01F C01Z C01Y -178.47(14) . . . . ?
